data_7223929
loop_
_publ_author_name
'Chen, Shiyan'
'Ni, Xin-Long'

_publ_section_title
;
 Development of an AIE based fluorescent probe for the detection of
 nitrate anions in aqueous solution over a wide pH range
;
_journal_issue 9
_journal_name_full 'RSC Adv.'
_journal_page_first 6997
_journal_paper_doi 10.1039/C5RA23369K
_journal_volume 6
_journal_year 2016
_chemical_formula_sum 'C44 H54 Br4 N2'
_chemical_formula_weight 930.53
_chemical_name_systematic
;
 ?
;
_space_group_IT_number 14
_symmetry_cell_setting monoclinic
_symmetry_space_group_name_Hall '-P 2yn'
_symmetry_space_group_name_H-M 'P 1 21/n 1'
_atom_sites_solution_hydrogens geom
_atom_sites_solution_primary direct
_atom_sites_solution_secondary difmap
_audit_creation_method SHELXL-97
_audit_update_record
;
2015-10-02 deposited with the CCDC.
2016-01-11 downloaded from the CCDC.
;
_cell_angle_alpha 90.00
_cell_angle_beta 114.598(3)
_cell_angle_gamma 90.00
_cell_formula_units_Z 2
_cell_length_a 8.3338(8)
_cell_length_b 29.562(3)
_cell_length_c 9.0991(8)
_cell_measurement_temperature 293(2)
_cell_volume 2038.3(3)
_computing_cell_refinement 'APEX2 (Bruker, 2003)'
_computing_data_collection 'APEX2 (Bruker, 2003)'
_computing_data_reduction 'SAINT (Bruker, 2003)'
_computing_molecular_graphics 'SHELXL-97 (Sheldrick, 2008)'
_computing_publication_material 'WinGX (Farrugia, 1999)'
_computing_structure_refinement 'SHELXL-97 (Sheldrick, 1997)'
_computing_structure_solution 'SHELXS-97 (Sheldrick, 2008)'
_diffrn_ambient_temperature 293(2)
_diffrn_measured_fraction_theta_full 0.999
_diffrn_measured_fraction_theta_max 0.999
_diffrn_measurement_device_type 'Bruker APEX II CCD Area Detector'
_diffrn_measurement_method '\f and \w scan'
_diffrn_radiation_monochromator graphite
_diffrn_radiation_source 'fine-focus sealed tube'
_diffrn_radiation_type MoK\a
_diffrn_radiation_wavelength 0.71073
_diffrn_reflns_av_R_equivalents 0.0657
_diffrn_reflns_av_sigmaI/netI 0.0559
_diffrn_reflns_limit_h_max 9
_diffrn_reflns_limit_h_min -9
_diffrn_reflns_limit_k_max 33
_diffrn_reflns_limit_k_min -34
_diffrn_reflns_limit_l_max 10
_diffrn_reflns_limit_l_min -10
_diffrn_reflns_number 17559
_diffrn_reflns_theta_full 25.00
_diffrn_reflns_theta_max 25.00
_diffrn_reflns_theta_min 1.38
_exptl_absorpt_coefficient_mu 3.982
_exptl_absorpt_correction_T_max 0.4483
_exptl_absorpt_correction_T_min 0.4128
_exptl_absorpt_correction_type multi-scan
_exptl_absorpt_process_details 'SADABS (Sheldrick,2008)'
_exptl_crystal_colour colourless
_exptl_crystal_density_diffrn 1.516
_exptl_crystal_density_method 'not measured'
_exptl_crystal_description prism
_exptl_crystal_F_000 944
_exptl_crystal_size_max 0.27
_exptl_crystal_size_mid 0.25
_exptl_crystal_size_min 0.24
_refine_diff_density_max 2.021
_refine_diff_density_min -1.364
_refine_diff_density_rms 0.163
_refine_ls_extinction_method none
_refine_ls_goodness_of_fit_ref 1.075
_refine_ls_hydrogen_treatment constr
_refine_ls_matrix_type full
_refine_ls_number_parameters 226
_refine_ls_number_reflns 3582
_refine_ls_number_restraints 0
_refine_ls_restrained_S_all 1.075
_refine_ls_R_factor_all 0.1215
_refine_ls_R_factor_gt 0.0869
_refine_ls_shift/su_max 0.008
_refine_ls_shift/su_mean 0.000
_refine_ls_structure_factor_coef Fsqd
_refine_ls_weighting_details 'calc w=1/[\s^2^(Fo^2^)+(0.1923P)^2^+4.3405P] where P=(Fo^2^+2Fc^2^)/3'
_refine_ls_weighting_scheme calc
_refine_ls_wR_factor_gt 0.2720
_refine_ls_wR_factor_ref 0.3042
_reflns_number_gt 2411
_reflns_number_total 3582
_reflns_threshold_expression >2sigma(I)
_cod_data_source_file c5ra23369k2.cif
_cod_data_source_block qqq
_cod_original_cell_volume 2038.2(3)
_cod_original_sg_symbol_Hall 'P 2yb '
_cod_original_sg_symbol_H-M 'P 21/n'
_cod_database_code 7223929

loop_
_symmetry_equiv_pos_as_xyz
'x, y, z'
'-x+1/2, y+1/2, -z+1/2'
'-x, -y, -z'
'x-1/2, -y-1/2, z-1/2'

loop_
_atom_site_label
_atom_site_type_symbol
_atom_site_fract_x
_atom_site_fract_y
_atom_site_fract_z
_atom_site_U_iso_or_equiv
_atom_site_adp_type
_atom_site_occupancy
_atom_site_symmetry_multiplicity
_atom_site_calc_flag
_atom_site_refinement_flags
C1 C 0.5634(9) -0.0436(2) 0.5645(8) 0.0315(15) Uani 1 1 d .
C2 C 0.6308(10) -0.0868(2) 0.6334(9) 0.0384(17) Uani 1 1 d .
H2 H 0.5953 -0.1124 0.5684 0.046 Uiso 1 1 calc R
C3 C 0.7439(11) -0.0915(3) 0.7890(9) 0.0422(17) Uani 1 1 d .
H3 H 0.7822 -0.1201 0.8320 0.051 Uiso 1 1 calc R
C4 C 0.8051(10) -0.0521(3) 0.8882(9) 0.0418(17) Uani 1 1 d .
H4 H 0.8867 -0.0551 0.9950 0.050 Uiso 1 1 calc R
C5 C 0.7459(9) -0.0109(2) 0.8286(8) 0.0376(16) Uani 1 1 d .
H5 H 0.7889 0.0142 0.8952 0.045 Uiso 1 1 calc R
C6 C 0.6184(8) -0.0043(2) 0.6654(8) 0.0311(15) Uani 1 1 d .
C7 C 0.5545(9) 0.0386(2) 0.6019(8) 0.0312(15) Uani 1 1 d .
C8 C 0.6049(10) 0.0798(2) 0.7042(8) 0.0339(15) Uani 1 1 d .
H8 H 0.6504 0.1040 0.6680 0.041 Uiso 1 1 calc R
C9 C 0.5905(10) 0.0851(2) 0.8428(8) 0.0341(15) Uani 1 1 d .
H9 H 0.5458 0.0608 0.8792 0.041 Uiso 1 1 calc R
C10 C 0.6384(9) 0.1254(2) 0.9427(7) 0.0314(15) Uani 1 1 d .
C11 C 0.5859(10) 0.1310(2) 1.0684(8) 0.0388(17) Uani 1 1 d .
H11 H 0.5214 0.1082 1.0894 0.047 Uiso 1 1 calc R
C12 C 0.6270(10) 0.1691(2) 1.1616(8) 0.0386(17) Uani 1 1 d .
H12 H 0.5895 0.1722 1.2441 0.046 Uiso 1 1 calc R
C13 C 0.7359(10) 0.1603(2) 0.9184(8) 0.0390(17) Uani 1 1 d .
H13 H 0.7753 0.1578 0.8369 0.047 Uiso 1 1 calc R
C14 C 0.7752(11) 0.1983(2) 1.0127(9) 0.0420(18) Uani 1 1 d .
H14 H 0.8390 0.2216 0.9932 0.050 Uiso 1 1 calc R
C15 C 0.7648(11) 0.2446(2) 1.2313(8) 0.0398(17) Uani 1 1 d .
H15A H 0.8793 0.2557 1.2439 0.048 Uiso 1 1 calc R
H15B H 0.7709 0.2380 1.3380 0.048 Uiso 1 1 calc R
C16 C 0.6247(10) 0.2812(3) 1.1506(9) 0.0431(18) Uani 1 1 d .
H16A H 0.6192 0.2882 1.0444 0.052 Uiso 1 1 calc R
H16B H 0.5098 0.2702 1.1373 0.052 Uiso 1 1 calc R
C17 C 0.6710(12) 0.3235(3) 1.2540(10) 0.050(2) Uani 1 1 d .
H17A H 0.7867 0.3339 1.2675 0.060 Uiso 1 1 calc R
H17B H 0.6779 0.3159 1.3602 0.060 Uiso 1 1 calc R
C18 C 0.5385(12) 0.3621(3) 1.1835(10) 0.052(2) Uani 1 1 d .
H18A H 0.4206 0.3501 1.1533 0.063 Uiso 1 1 calc R
H18B H 0.5593 0.3844 1.2678 0.063 Uiso 1 1 calc R
C19 C 0.5432(11) 0.3856(3) 1.0403(10) 0.050(2) Uani 1 1 d .
H19A H 0.5260 0.3634 0.9565 0.060 Uiso 1 1 calc R
H19B H 0.6589 0.3990 1.0708 0.060 Uiso 1 1 calc R
C20 C 0.4031(11) 0.4225(3) 0.9716(9) 0.0460(19) Uani 1 1 d .
H20A H 0.2872 0.4087 0.9342 0.055 Uiso 1 1 calc R
H20B H 0.4149 0.4434 1.0577 0.055 Uiso 1 1 calc R
C21 C 0.4141(12) 0.4488(3) 0.8344(10) 0.052(2) Uani 1 1 d .
H21A H 0.4067 0.4279 0.7495 0.062 Uiso 1 1 calc R
H21B H 0.5277 0.4638 0.8725 0.062 Uiso 1 1 calc R
C22 C 0.2679(13) 0.4839(3) 0.7647(11) 0.061(2) Uani 1 1 d .
H22A H 0.2832 0.5006 0.6810 0.092 Uiso 1 1 calc R
H22B H 0.2730 0.5043 0.8487 0.092 Uiso 1 1 calc R
H22C H 0.1553 0.4690 0.7205 0.092 Uiso 1 1 calc R
N1 N 0.7224(8) 0.20250(17) 1.1337(6) 0.0318(13) Uani 1 1 d .
Br1 Br 1.1783(19) 0.2039(3) 1.222(2) 0.764(17) Uani 1 1 d .
Br2 Br 0.56768(12) 0.20415(3) 0.52373(10) 0.0577(4) Uani 1 1 d .

loop_
_atom_site_aniso_label
_atom_site_aniso_U_11
_atom_site_aniso_U_22
_atom_site_aniso_U_33
_atom_site_aniso_U_23
_atom_site_aniso_U_13
_atom_site_aniso_U_12
C1 0.031(4) 0.033(4) 0.036(3) -0.006(3) 0.020(3) -0.008(3)
C2 0.048(5) 0.029(4) 0.043(4) -0.004(3) 0.023(4) -0.004(3)
C3 0.051(5) 0.035(4) 0.048(4) 0.002(3) 0.028(4) 0.005(3)
C4 0.039(4) 0.049(5) 0.037(4) -0.002(3) 0.015(3) -0.004(3)
C5 0.034(4) 0.040(4) 0.038(4) -0.005(3) 0.014(3) -0.004(3)
C6 0.029(3) 0.036(4) 0.034(3) -0.006(3) 0.019(3) -0.005(3)
C7 0.036(4) 0.032(4) 0.034(3) -0.008(3) 0.024(3) -0.009(3)
C8 0.046(4) 0.020(3) 0.039(4) -0.008(3) 0.022(3) -0.010(3)
C9 0.046(4) 0.023(3) 0.037(4) -0.004(3) 0.021(3) -0.004(3)
C10 0.036(4) 0.029(3) 0.027(3) 0.003(3) 0.011(3) 0.004(3)
C11 0.048(4) 0.038(4) 0.037(3) 0.000(3) 0.023(3) -0.006(3)
C12 0.051(5) 0.036(4) 0.032(3) -0.003(3) 0.020(3) 0.002(3)
C13 0.052(5) 0.040(4) 0.031(3) -0.007(3) 0.024(3) -0.009(3)
C14 0.062(5) 0.030(4) 0.037(4) -0.003(3) 0.024(4) -0.011(3)
C15 0.049(4) 0.033(4) 0.031(3) -0.010(3) 0.011(3) -0.001(3)
C16 0.047(5) 0.035(4) 0.045(4) -0.008(3) 0.016(4) -0.003(3)
C17 0.062(5) 0.038(4) 0.046(4) -0.006(3) 0.018(4) -0.002(4)
C18 0.062(5) 0.043(5) 0.058(5) -0.013(4) 0.032(4) 0.000(4)
C19 0.047(5) 0.045(5) 0.063(5) -0.007(4) 0.028(4) -0.003(4)
C20 0.045(5) 0.044(4) 0.056(5) -0.002(3) 0.028(4) 0.001(3)
C21 0.051(5) 0.050(5) 0.063(5) -0.005(4) 0.032(4) -0.003(4)
C22 0.071(6) 0.062(5) 0.061(5) 0.007(4) 0.038(5) 0.013(5)
N1 0.038(3) 0.028(3) 0.026(3) -0.003(2) 0.010(2) 0.001(2)
Br1 0.60(2) 0.544(17) 0.68(3) -0.021(13) -0.198(19) 0.021(13)
Br2 0.0702(7) 0.0515(6) 0.0477(6) -0.0038(3) 0.0208(5) 0.0110(4)

loop_
_atom_type_symbol
_atom_type_description
_atom_type_scat_dispersion_real
_atom_type_scat_dispersion_imag
_atom_type_scat_source
C C 0.0033 0.0016 'International Tables Vol C Tables 4.2.6.8 and 6.1.1.4'
H H 0.0000 0.0000 'International Tables Vol C Tables 4.2.6.8 and 6.1.1.4'
N N 0.0061 0.0033 'International Tables Vol C Tables 4.2.6.8 and 6.1.1.4'
Br Br -0.2901 2.4595 'International Tables Vol C Tables 4.2.6.8 and 6.1.1.4'

loop_
_geom_angle_atom_site_label_1
_geom_angle_atom_site_label_2
_geom_angle_atom_site_label_3
_geom_angle
_geom_angle_site_symmetry_1
_geom_angle_site_symmetry_3
C2 C1 C7 122.0(6) . 3_656
C2 C1 C6 118.7(6) . .
C7 C1 C6 119.3(6) 3_656 .
C3 C2 C1 122.0(7) . .
C3 C2 H2 119.0 . .
C1 C2 H2 119.0 . .
C2 C3 C4 119.4(7) . .
C2 C3 H3 120.3 . .
C4 C3 H3 120.3 . .
C5 C4 C3 120.7(7) . .
C5 C4 H4 119.7 . .
C3 C4 H4 119.7 . .
C4 C5 C6 122.1(7) . .
C4 C5 H5 119.0 . .
C6 C5 H5 119.0 . .
C7 C6 C1 120.2(6) . .
C7 C6 C5 122.7(6) . .
C1 C6 C5 117.0(6) . .
C6 C7 C1 120.5(6) . 3_656
C6 C7 C8 121.6(6) . .
C1 C7 C8 118.0(6) 3_656 .
C9 C8 C7 125.4(6) . .
C9 C8 H8 117.3 . .
C7 C8 H8 117.3 . .
C8 C9 C10 125.6(6) . .
C8 C9 H9 117.2 . .
C10 C9 H9 117.2 . .
C13 C10 C11 116.6(6) . .
C13 C10 C9 122.5(6) . .
C11 C10 C9 120.9(6) . .
C12 C11 C10 121.6(6) . .
C12 C11 H11 119.2 . .
C10 C11 H11 119.2 . .
N1 C12 C11 120.0(6) . .
N1 C12 H12 120.0 . .
C11 C12 H12 120.0 . .
C14 C13 C10 120.9(6) . .
C14 C13 H13 119.5 . .
C10 C13 H13 119.5 . .
N1 C14 C13 120.8(6) . .
N1 C14 H14 119.6 . .
C13 C14 H14 119.6 . .
N1 C15 C16 111.1(6) . .
N1 C15 H15A 109.4 . .
C16 C15 H15A 109.4 . .
N1 C15 H15B 109.4 . .
C16 C15 H15B 109.4 . .
H15A C15 H15B 108.0 . .
C17 C16 C15 109.8(6) . .
C17 C16 H16A 109.7 . .
C15 C16 H16A 109.7 . .
C17 C16 H16B 109.7 . .
C15 C16 H16B 109.7 . .
H16A C16 H16B 108.2 . .
C16 C17 C18 113.7(7) . .
C16 C17 H17A 108.8 . .
C18 C17 H17A 108.8 . .
C16 C17 H17B 108.8 . .
C18 C17 H17B 108.8 . .
H17A C17 H17B 107.7 . .
C19 C18 C17 115.8(7) . .
C19 C18 H18A 108.3 . .
C17 C18 H18A 108.3 . .
C19 C18 H18B 108.3 . .
C17 C18 H18B 108.3 . .
H18A C18 H18B 107.4 . .
C18 C19 C20 113.3(6) . .
C18 C19 H19A 108.9 . .
C20 C19 H19A 108.9 . .
C18 C19 H19B 108.9 . .
C20 C19 H19B 108.9 . .
H19A C19 H19B 107.7 . .
C21 C20 C19 114.0(6) . .
C21 C20 H20A 108.8 . .
C19 C20 H20A 108.8 . .
C21 C20 H20B 108.8 . .
C19 C20 H20B 108.8 . .
H20A C20 H20B 107.6 . .
C20 C21 C22 112.5(7) . .
C20 C21 H21A 109.1 . .
C22 C21 H21A 109.1 . .
C20 C21 H21B 109.1 . .
C22 C21 H21B 109.1 . .
H21A C21 H21B 107.8 . .
C21 C22 H22A 109.5 . .
C21 C22 H22B 109.5 . .
H22A C22 H22B 109.5 . .
C21 C22 H22C 109.5 . .
H22A C22 H22C 109.5 . .
H22B C22 H22C 109.5 . .
C14 N1 C12 120.1(5) . .
C14 N1 C15 119.2(6) . .
C12 N1 C15 120.7(6) . .

loop_
_geom_bond_atom_site_label_1
_geom_bond_atom_site_label_2
_geom_bond_distance
_geom_bond_site_symmetry_2
C1 C2 1.429(10) .
C1 C7 1.429(9) 3_656
C1 C6 1.434(9) .
C2 C3 1.342(11) .
C2 H2 0.9300 .
C3 C4 1.430(10) .
C3 H3 0.9300 .
C4 C5 1.341(10) .
C4 H4 0.9300 .
C5 C6 1.435(10) .
C5 H5 0.9300 .
C6 C7 1.402(9) .
C7 C1 1.429(9) 3_656
C7 C8 1.485(9) .
C8 C9 1.325(9) .
C8 H8 0.9300 .
C9 C10 1.450(9) .
C9 H9 0.9300 .
C10 C13 1.387(9) .
C10 C11 1.394(9) .
C11 C12 1.366(10) .
C11 H11 0.9300 .
C12 N1 1.356(9) .
C12 H12 0.9300 .
C13 C14 1.370(9) .
C13 H13 0.9300 .
C14 N1 1.351(9) .
C14 H14 0.9300 .
C15 N1 1.483(8) .
C15 C16 1.536(10) .
C15 H15A 0.9700 .
C15 H15B 0.9700 .
C16 C17 1.516(10) .
C16 H16A 0.9700 .
C16 H16B 0.9700 .
C17 C18 1.532(12) .
C17 H17A 0.9700 .
C17 H17B 0.9700 .
C18 C19 1.491(11) .
C18 H18A 0.9700 .
C18 H18B 0.9700 .
C19 C20 1.530(11) .
C19 H19A 0.9700 .
C19 H19B 0.9700 .
C20 C21 1.504(11) .
C20 H20A 0.9700 .
C20 H20B 0.9700 .
C21 C22 1.525(12) .
C21 H21A 0.9700 .
C21 H21B 0.9700 .
C22 H22A 0.9600 .
C22 H22B 0.9600 .
C22 H22C 0.9600 .
